data_2001209
loop_
_publ_author_name
'Toledano, P.'
'Bonhomme, C.'
'Henry, M.'
'Livage, J.'

_publ_section_title
;
 Structure d'un produit de mercuration de la 2,4-pentanedione,
 Hg(C~5~H~7~O~2~)Cl
;
_journal_issue 11
_journal_name_full 'Acta Crystallographica Section C'
_journal_page_first 1916
_journal_page_last 1918
_journal_paper_doi 10.1107/S0108270193004482
_journal_volume 49
_journal_year 1993
_chemical_formula_moiety '[Hg1 Cl1 (C5 H7 O2)]'
_chemical_formula_sum 'C5 H7 Cl Hg O2'
_chemical_formula_weight 335.15
_space_group_IT_number 2
_symmetry_cell_setting monoclinic
_symmetry_space_group_name_Hall '-P 1'
_symmetry_space_group_name_H-M 'P -1'
_atom_type_scat_source IntTabIV
_cell_angle_alpha 90
_cell_angle_beta 106.06(2)
_cell_angle_gamma 90
_cell_formula_units_Z 4
_cell_length_a 7.584(2)
_cell_length_b 12.171(4)
_cell_length_c 8.293(2)
_cell_measurement_reflns_used 25
_cell_measurement_temperature 293
_cell_measurement_theta_max 15.3
_cell_measurement_theta_min 14
_cell_volume 735.6(4)
_diffrn_measurement_device 'Enraf-Nonius CAD-4'
_diffrn_measurement_method \w/2\q
_diffrn_radiation_type 'Mo K\=\a'
_diffrn_radiation_wavelength 0.71069
_diffrn_reflns_av_R_equivalents 0.0785
_diffrn_reflns_limit_h_max 11
_diffrn_reflns_limit_h_min -12
_diffrn_reflns_limit_k_max 19
_diffrn_reflns_limit_k_min 0
_diffrn_reflns_limit_l_max 13
_diffrn_reflns_limit_l_min 0
_diffrn_reflns_number 3539
_diffrn_reflns_theta_max 35
_diffrn_standards_decay_% 1
_diffrn_standards_interval_count 100
_diffrn_standards_interval_time 60
_diffrn_standards_number 2
_exptl_absorpt_coefficient_mu 21.21
_exptl_absorpt_correction_T_max 2.44
_exptl_absorpt_correction_T_min 0.47
_exptl_absorpt_correction_type empirical
_exptl_crystal_colour incolore
_exptl_crystal_density_diffrn 3.03
_exptl_crystal_description parall\'el\'epip\`ediques
_exptl_crystal_size_max 0.3
_exptl_crystal_size_mid 0.3
_exptl_crystal_size_min 0.1
_refine_diff_density_max 2.3
_refine_diff_density_min -3.4
_refine_ls_extinction_coef 'primaire: 108'
_refine_ls_extinction_method 'Larson (1970)'
_refine_ls_goodness_of_fit_obs 3.75
_refine_ls_hydrogen_treatment refU
_refine_ls_number_parameters 84
_refine_ls_number_reflns 2125
_refine_ls_R_factor_obs 0.0510
_refine_ls_shift/esd_max 0.00086
_refine_ls_structure_factor_coef F
_refine_ls_weighting_scheme unit
_refine_ls_wR_factor_obs 0.0601
_reflns_number_observed 2125
_reflns_number_total 3241
_reflns_observed_criterion I>=3\s(I)
_cod_data_source_file du1042.cif
_cod_data_source_block du1042_structure_1_of_1
_cod_original_cell_volume 735(5)
_cod_original_sg_symbol_Hall '-P 2yn'
_cod_original_sg_symbol_H-M 'P 1 21/n 1'
_cod_original_formula_sum 'C5 H7 Cl1 Hg1 O2'
_cod_database_code 2001209

loop_
_symmetry_equiv_pos_as_xyz
x,y,z
-x,-y,-z

loop_
_atom_site_label
_atom_site_fract_x
_atom_site_fract_y
_atom_site_fract_z
_atom_site_U_iso_or_equiv
Hg .59828(7) -.00827(4) .78821(6) .0305
Cl .6577(6) .1171(3) 1.0088(4) .0406
O(1) .6990(10) -.0780(10) .3940(10) .0372
O(2) .3420(10) -.1493(9) .4190(10) .0394
C(1) .750(2) -.1080(9) .537(2) .0279
C(2) .437(2) -.1880(10) .548(2) .0296
C(3) .954(2) -.1100(10) .631(2) .0382
C(4) .625(2) -.1440(10) .6380(10) .0264
C(5) .381(2) -.2880(10) .624(2) .0449
H(1) .6827 -.2259 .6631 .09(3)
H(2) 1.0319 -.0821 .5473 .09(3)
H(3) .9945 -.1923 .6720 .09(3)
H(4) .9791 -.0557 .7378 .09(3)
H(5) .2449 -.3118 .5508 .09(3)
H(6) .4764 -.3529 .6239 .09(3)
H(7) .3789 -.2697 .7507 .09(3)

loop_
_geom_angle_atom_site_label_1
_geom_angle_atom_site_label_2
_geom_angle_atom_site_label_3
_geom_angle
_geom_angle_publ_flag
C(4) Hg Cl 161.1(3) yes
Hg C(4) C(2) 109.6(8) yes
Hg C(4) C(1) 106.1(8) yes
Hg C(4) H(1) 62.9(5) no
C(2) C(4) C(1) 119.3(10) yes
C(2) Hg Cl 163.6(3) no
C(4) Hg C(2) 28.6(4) no
H(1) Hg C(1) 60.5(2) no
H(1) Hg C(4) 31.0(3) no
O(2i) Hg C1 90.3(3) no
C(1) Hg C1 143.8(3) no
C(2) Hg C(1) 52.2(3) no
C(4) Hg C(1) 29.5(4) no
C(1) O(1) O(2) 83.6(8) no
C(2) O(1) O(2) 23.8(3) no
C(3) O(1) C(1) 33.5(8) no
C(4) O(1) C(1) 31.0(7) no
C(4) O(1) C(3) 64.5(6) no
C(2) O(2) O(1) 81.2(8) no
C(4) O(2) O(1) 52.5(4) no
C(5) O(2) C(2) 32.2(7) no
O(1) C(1) Hg 119.8(9) no
C(2) C(1) O(1) 95.9(9) no
C(3) C(1) O(1) 120.4(13) no
C(4) C(1) Hg 44.4(6) no
C(4) C(1) C(2) 30.5(6) no
C(2) O(1) C(1) 60.2(7) no
C(3) O(1) O(2) 116.9(6) no
C(3) O(1) C(2) 93.2(6) no
C(4) O(1) O(2) 52.8(4) no
C(4) O(1) C(2) 30.4(4) no
C(5) O(2) O(1) 109.5(6) no
C(5) O(2) C(4) 64.1(5) no
C(2) C(1) Hg 65.4(4) no
C(3) C(1) Hg 101.1(10) no
C(3) C(1) C(2) 142.1(10) no
C(4) C(1) O(1) 124.2(11) no
C(4) C(1) C(3) 115.3(12) no
O(2) C(2) Hg 109.5(9) no
C(1) C(2) Hg 62.3(4) no
C(1) C(2) O(2) 98.3(9) no
C(4) C(2) O(1) 53.0(6) no
C(4) C(2) O(2) 122.9(11) no
C(5) C(2) Hg 115.7(9) no
C(5) C(2) O(2) 121.8(12) no
C(5) C(2) C(4) 115.3(11) no
C(1) C(3) O(1) 26.1(7) no
C(4) C(3) C(1) 32.0(7) no
O(1) C(4) Hg 108.5(6) no
O(2) C(4) O(1) 74.7(5) no
C(1) C(4) O(1) 24.7(6) no
C(2) C(4) O(2) 25.2(6) no
C(3) C(4) Hg 98.0(6) no
C(3) C(4) O(2) 131.5(7) no
C(3) C(4) C(2) 147.6(9) no
C(5) C(4) O(1) 122.4(7) no
C(5) C(4) C(1) 138.7(9) no
C(4) C(2) C(1) 30.0(6) no
C(5) C(2) O(1) 149.3(10) no
C(5) C(2) C(1) 134.3(10) no
C(4) C(3) O(1) 58.0(5) no
C(5) C(4) C(3) 145.7(8) no
O(2) C(4) Hg 104.6(6) no
C(1) C(4) O(2) 99.1(8) no
C(2) C(4) O(1) 96.6(8) no
C(3) C(4) O(1) 57.5(5) no
C(3) C(4) C(1) 32.7(7) no
C(5) C(4) Hg 112.2(6) no
C(5) C(4) O(2) 57.0(5) no
C(5) C(4) C(2) 31.9(7) no
C(2) C(5) O(2) 26.1(6) no
C(4) C(5) C(2) 32.9(7) no
C(4) C(5) O(2) 58.9(5) no

loop_
_geom_bond_atom_site_label_1
_geom_bond_atom_site_label_2
_geom_bond_site_symmetry_2
_geom_bond_distance
_geom_bond_publ_flag
Hg Cl . 2.329(3) yes
Hg C(4) . 2.110(10) yes
C(1) O(1) . 1.20(2) yes
C(2) O(2) . 1.21(2) yes
C(4) C(1) . 1.49(2) yes
C(4) C(2) . 1.51(2) yes
C(2) C(5) . 1.48(2) yes
C(1) C(3) . 1.53(2) yes
C(4) H(1) . 1.090(10) no
Hg O(1) 2_656 2.570(10) yes
Hg O(2) 2_656 2.690(10) yes
Hg Hg . 4.1830(10) no
Hg C(1) . 2.910(10) no
Cl Cl . 3.968(7) no
Cl H(7) . 2.794(3) no
O(1) O(2) . 2.910(10) no
O(1) C(2) . 2.97(2) no
O(1) C(4) . 2.39(2) no
O(1) H(2) . 2.760(10) no
O(2) C(5) . 2.35(2) no
O(2) H(2) . 2.950(10) no
C(1) C(2) . 2.59(2) no
C(1) H(2) . 2.140(10) no
C(1) H(4) . 2.140(10) no
C(2) H(1) . 1.560(10) no
C(2) H(6) . 2.100(10) no
C(3) C(4) . 2.54(2) no
C(3) H(2) . 2.78(2) no
C(4) C(5) . 2.52(2) no
C(4) H(3) . 2.800(10) no
C(4) H(6) . 2.770(10) no
Hg C(2) . 2.980(10) no
Hg H(1) . 1.8885(4) no
Cl H(3) . 2.829(4) no
O(1) C(3) . 2.38(2) no
O(1) H(2) . 2.490(10) no
O(1) H(7) . 2.760(10) no
O(2) C(4) . 2.40(2) no
O(2) H(1) . 2.630(10) no
O(2) H(5) . 2.470(10) no
C(1) H(1) . 2.570(10) no
C(1) H(3) . 2.140(10) no
C(2) H(5) . 2.100(10) no
C(2) H(7) . 2.100(10) no
C(3) H(1) . 2.570(10) no
C(3) H(2) . 2.78(2) no
C(3) H(4) . 1.08(2) no
C(4) H(1) . 1.08(2) no
C(4) H(4) . 2.800(10) no
C(4) H(7) . 2.760(10) no
C(5) H(5) . 1.08(2) no
C(5) H(7) . 1.08(2) no
